data_7712612
loop_
_publ_author_name
'Leng, Feng'
'Zhang, Xiao'
'Yu, Jie-Hui'

_publ_section_title
;
 Photocatalytic properties of iodometallates with <i>in situ</i>-generated
 organic bases as countercations.
;
_journal_issue 16
_journal_name_full 'Dalton transactions (Cambridge, England : 2003)'
_journal_page_first 5127
_journal_page_last 5140
_journal_paper_doi 10.1039/d2dt03589h
_journal_volume 52
_journal_year 2023
_chemical_formula_sum 'C23 H28 Ag3 I6 N5 O2'
_chemical_formula_weight 1491.51
_space_group_IT_number 62
_space_group_name_Hall '-P 2ac 2n'
_space_group_name_H-M_alt 'P n m a'
_symmetry_cell_setting orthorhombic
_symmetry_space_group_name_H-M 'P n m a'
_atom_sites_solution_hydrogens geom
_atom_sites_solution_primary direct
_atom_sites_solution_secondary difmap
_audit_creation_method SHELXL-97
_audit_update_record
;
2023-02-13 deposited with the CCDC.	2023-03-14 downloaded from the CCDC.
;
_cell_angle_alpha 90.00
_cell_angle_beta 90.00
_cell_angle_gamma 90.00
_cell_formula_units_Z 4
_cell_length_a 19.595(2)
_cell_length_b 22.8721(17)
_cell_length_c 8.1757(7)
_cell_measurement_reflns_used 6317
_cell_measurement_temperature 257(2)
_cell_measurement_theta_max 25.3667
_cell_measurement_theta_min 2.4912
_cell_volume 3664.2(6)
_computing_cell_refinement 'Bruker SMAR'
_computing_data_collection 'Bruker SMAR'
_computing_data_reduction 'Bruker SMAR'
_computing_structure_refinement 'SHELXL-97 (Sheldrick, 1997)'
_computing_structure_solution 'SHELXS-97 (Sheldrick, 1990)'
_diffrn_ambient_temperature 257(2)
_diffrn_detector_area_resol_mean 9.00cm
_diffrn_measured_fraction_theta_full 0.968
_diffrn_measured_fraction_theta_max 0.968
_diffrn_measurement_device_type 'CCD area detector'
_diffrn_measurement_method 'phi and omega scans'
_diffrn_radiation_monochromator graphite
_diffrn_radiation_source 'fine-focus sealed tube'
_diffrn_radiation_type MoK\a
_diffrn_radiation_wavelength 0.71073
_diffrn_reflns_av_R_equivalents 0.0497
_diffrn_reflns_av_sigmaI/netI 0.0568
_diffrn_reflns_limit_h_max 18
_diffrn_reflns_limit_h_min -23
_diffrn_reflns_limit_k_max 27
_diffrn_reflns_limit_k_min -26
_diffrn_reflns_limit_l_max 9
_diffrn_reflns_limit_l_min -7
_diffrn_reflns_number 9306
_diffrn_reflns_theta_full 25.41
_diffrn_reflns_theta_max 25.41
_diffrn_reflns_theta_min 2.65
_diffrn_standards_decay_% none
_diffrn_standards_interval_count none
_diffrn_standards_interval_time none
_diffrn_standards_number none
_exptl_absorpt_coefficient_mu 6.671
_exptl_absorpt_correction_T_max 0.480
_exptl_absorpt_correction_T_min 0.437
_exptl_absorpt_correction_type empirical
_exptl_absorpt_process_details SADABS
_exptl_crystal_colour yellow
_exptl_crystal_density_diffrn 2.704
_exptl_crystal_density_method 'not measured'
_exptl_crystal_description blocky
_exptl_crystal_F_000 2704
_exptl_crystal_size_max 0.13
_exptl_crystal_size_mid 0.12
_exptl_crystal_size_min 0.11
_refine_diff_density_max 3.121
_refine_diff_density_min -2.066
_refine_diff_density_rms 0.328
_refine_ls_extinction_method none
_refine_ls_goodness_of_fit_ref 1.106
_refine_ls_hydrogen_treatment mixed
_refine_ls_matrix_type full
_refine_ls_number_parameters 187
_refine_ls_number_reflns 3358
_refine_ls_number_restraints 0
_refine_ls_restrained_S_all 1.106
_refine_ls_R_factor_all 0.0947
_refine_ls_R_factor_gt 0.0865
_refine_ls_shift/su_max 0.000
_refine_ls_shift/su_mean 0.000
_refine_ls_structure_factor_coef Fsqd
_refine_ls_weighting_details 'calc w=1/[\s^2^(Fo^2^)+(0.1067P)^2^+97.2284P] where P=(Fo^2^+2Fc^2^)/3'
_refine_ls_weighting_scheme calc
_refine_ls_wR_factor_gt 0.2282
_refine_ls_wR_factor_ref 0.2349
_reflns_number_gt 2942
_reflns_number_total 3358
_reflns_threshold_expression >2sigma(I)
_cod_data_source_file d2dt03589h2.cif
_cod_data_source_block 1_CCDC2
_cod_depositor_comments
;
The following automatic conversions were performed:

data item '_symmetry_cell_setting' value 'Orthorhombic' was changed
to 'orthorhombic' in accordance with the
/home/data/users/saulius/crontab/automatic-downloads/rss-feeds/RSC/lib/dictionaries/cif_core.dic
dictionary named 'cif_core.dic' version 2.4.2 last updated on
2011-04-26.

Automatic conversion script
Id: cif_fix_values 7556 2019-12-06 15:28:31Z antanas 

 Adding full bibliography for 7712610--7712613.cif.
;
_cod_original_sg_symbol_H-M Pnma
_cod_database_code 7712612

loop_
_symmetry_equiv_pos_as_xyz
'x, y, z'
'-x+1/2, -y, z+1/2'
'x+1/2, -y+1/2, -z+1/2'
'-x, y+1/2, -z'
'-x, -y, -z'
'x-1/2, y, -z-1/2'
'-x-1/2, y-1/2, z-1/2'
'x, -y-1/2, z'

loop_
_atom_site_label
_atom_site_type_symbol
_atom_site_fract_x
_atom_site_fract_y
_atom_site_fract_z
_atom_site_U_iso_or_equiv
_atom_site_adp_type
_atom_site_occupancy
_atom_site_symmetry_multiplicity
_atom_site_calc_flag
_atom_site_refinement_flags
_atom_site_disorder_assembly
_atom_site_disorder_group
Ag1 Ag 0.05667(9) 0.15811(7) 0.0509(2) 0.0740(5) Uani 1 1 d . . .
Ag2 Ag -0.04428(14) 0.2500 0.0635(4) 0.0818(8) Uani 1 2 d S . .
I1 I 0.05108(7) 0.2500 0.34044(15) 0.0411(4) Uani 1 2 d S . .
I2 I -0.09036(6) 0.13970(5) 0.02970(17) 0.0568(4) Uani 1 1 d . . .
I3 I 0.09092(10) 0.2500 -0.17763(18) 0.0574(5) Uani 1 2 d S . .
I4 I 0.15157(7) 0.07827(6) 0.13246(19) 0.0673(4) Uani 1 1 d . . .
N1 N 0.6202(8) 0.0486(7) 0.8602(18) 0.060(4) Uani 1 1 d . . .
N2 N 0.2863(11) 0.2500 1.120(2) 0.051(5) Uani 1 2 d S . .
N3 N 0.4681(6) 0.1376(5) 0.9214(16) 0.041(3) Uani 1 1 d . . .
H3A H 0.4886 0.1706 0.9325 0.049 Uiso 1 1 calc R . .
O1 O 0.3645(7) 0.0948(5) 0.9443(19) 0.067(4) Uani 1 1 d . . .
C1 C 0.5950(11) 0.0025(8) 0.780(2) 0.064(5) Uani 1 1 d . . .
H1A H 0.6240 -0.0272 0.7452 0.076 Uiso 1 1 calc R . .
C2 C 0.5274(10) -0.0011(7) 0.748(3) 0.066(5) Uani 1 1 d . . .
H2A H 0.5109 -0.0336 0.6920 0.079 Uiso 1 1 calc R . .
C3 C 0.4823(9) 0.0416(6) 0.795(2) 0.046(4) Uani 1 1 d . . .
H3B H 0.4360 0.0390 0.7704 0.055 Uiso 1 1 calc R . .
C4 C 0.5088(8) 0.0891(7) 0.882(2) 0.044(3) Uani 1 1 d . . .
C5 C 0.5763(8) 0.0922(7) 0.906(2) 0.047(4) Uani 1 1 d . . .
H5A H 0.5942 0.1253 0.9563 0.057 Uiso 1 1 calc R . .
C6 C 0.3112(8) 0.1982(7) 1.0779(19) 0.043(3) Uani 1 1 d . . .
H6A H 0.2897 0.1638 1.1100 0.052 Uiso 1 1 calc R . .
C7 C 0.3709(7) 0.1971(6) 0.9838(18) 0.037(3) Uani 1 1 d . . .
C8 C 0.3998(11) 0.2500 0.935(3) 0.046(5) Uani 1 2 d S . .
H8A H 0.4387 0.2500 0.8704 0.055 Uiso 1 2 calc SR . .
C9 C 0.6900(16) 0.0499(15) 0.911(4) 0.110(9) Uani 1 1 d . . .
H9A H 0.7095 0.0228 0.9816 0.131 Uiso 1 1 calc R . .
C10 C 0.724(2) 0.095(2) 0.844(6) 0.18(2) Uani 1 1 d . . .
H10A H 0.7701 0.0950 0.8846 0.270 Uiso 1 1 calc R . .
H10B H 0.7020 0.1307 0.8716 0.270 Uiso 1 1 calc R . .
H10C H 0.7249 0.0902 0.7269 0.270 Uiso 1 1 calc R . .
C11 C 0.2243(10) 0.2500 1.227(3) 0.044(5) Uani 1 2 d S . .
C12 C 0.244(2) 0.2500 1.413(5) 0.112(15) Uani 1 2 d S . .
C13 C 0.4000(8) 0.1373(6) 0.943(3) 0.050(4) Uani 1 1 d . . .

loop_
_atom_site_aniso_label
_atom_site_aniso_U_11
_atom_site_aniso_U_22
_atom_site_aniso_U_33
_atom_site_aniso_U_23
_atom_site_aniso_U_13
_atom_site_aniso_U_12
Ag1 0.0652(10) 0.0614(9) 0.0954(13) 0.0053(8) -0.0009(9) 0.0127(7)
Ag2 0.0767(15) 0.0425(11) 0.126(2) 0.000 -0.0133(15) 0.000
I1 0.0442(8) 0.0493(8) 0.0299(6) 0.000 0.0053(5) 0.000
I2 0.0542(7) 0.0421(6) 0.0742(8) 0.0013(5) -0.0080(6) -0.0045(5)
I3 0.0810(12) 0.0583(10) 0.0328(7) 0.000 0.0076(7) 0.000
I4 0.0564(8) 0.0559(7) 0.0894(10) 0.0060(6) 0.0018(7) 0.0067(5)
N1 0.043(8) 0.073(10) 0.063(9) -0.015(8) 0.009(7) 0.020(7)
N2 0.055(12) 0.060(12) 0.039(10) 0.000 0.016(9) 0.000
N3 0.025(6) 0.042(7) 0.057(8) -0.023(6) 0.013(5) -0.002(5)
O1 0.071(8) 0.034(6) 0.096(10) -0.013(6) 0.020(8) -0.013(6)
C1 0.087(15) 0.043(9) 0.061(11) -0.004(8) -0.001(10) 0.004(9)
C2 0.059(11) 0.044(9) 0.094(15) -0.030(10) 0.008(11) -0.001(8)
C3 0.052(9) 0.028(7) 0.056(9) -0.004(7) -0.010(8) 0.002(6)
C4 0.047(9) 0.036(8) 0.050(8) -0.002(7) 0.005(7) 0.006(6)
C5 0.039(8) 0.048(9) 0.055(9) -0.018(7) 0.005(7) 0.009(7)
C6 0.043(8) 0.038(8) 0.049(8) 0.003(7) 0.014(7) -0.002(6)
C7 0.032(7) 0.035(7) 0.044(7) -0.005(6) -0.020(6) -0.001(6)
C8 0.039(12) 0.043(12) 0.055(13) 0.000 -0.010(10) 0.000
C9 0.082(19) 0.12(2) 0.13(2) 0.00(2) -0.021(18) 0.008(17)
C10 0.13(3) 0.21(5) 0.20(5) -0.01(4) -0.07(3) -0.03(4)
C11 0.019(9) 0.076(15) 0.038(11) 0.000 0.012(8) 0.000
C12 0.07(2) 0.19(5) 0.07(2) 0.000 0.03(2) 0.000
C13 0.033(8) 0.033(8) 0.084(12) -0.007(8) 0.008(8) 0.005(6)

loop_
_atom_type_symbol
_atom_type_description
_atom_type_scat_dispersion_real
_atom_type_scat_dispersion_imag
_atom_type_scat_source
C C 0.0033 0.0016 'International Tables Vol C Tables 4.2.6.8 and 6.1.1.4'
H H 0.0000 0.0000 'International Tables Vol C Tables 4.2.6.8 and 6.1.1.4'
Ag Ag -0.8971 1.1015 'International Tables Vol C Tables 4.2.6.8 and 6.1.1.4'
I I -0.4742 1.8119 'International Tables Vol C Tables 4.2.6.8 and 6.1.1.4'
N N 0.0061 0.0033 'International Tables Vol C Tables 4.2.6.8 and 6.1.1.4'
O O 0.0106 0.0060 'International Tables Vol C Tables 4.2.6.8 and 6.1.1.4'

loop_
_geom_angle_atom_site_label_1
_geom_angle_atom_site_label_2
_geom_angle_atom_site_label_3
_geom_angle
_geom_angle_site_symmetry_1
_geom_angle_site_symmetry_3
_geom_angle_publ_flag
I4 Ag1 Ag2 163.44(11) . . ?
I4 Ag1 I3 119.56(8) . . ?
Ag2 Ag1 I3 69.70(7) . . ?
I4 Ag1 I2 126.83(7) . . ?
Ag2 Ag1 I2 55.29(5) . . ?
I3 Ag1 I2 107.21(7) . . ?
I4 Ag1 I1 106.80(7) . . ?
Ag2 Ag1 I1 57.77(7) . . ?
I3 Ag1 I1 90.49(5) . . ?
I2 Ag1 I1 96.08(6) . . ?
I2 Ag2 I2 138.96(12) 8_565 . ?
I2 Ag2 Ag1 62.90(5) 8_565 8_565 ?
I2 Ag2 Ag1 155.16(11) . 8_565 ?
I2 Ag2 Ag1 155.16(11) 8_565 . ?
I2 Ag2 Ag1 62.90(5) . . ?
Ag1 Ag2 Ag1 93.39(10) 8_565 . ?
I2 Ag2 I1 107.01(7) 8_565 . ?
I2 Ag2 I1 107.01(7) . . ?
Ag1 Ag2 I1 65.90(7) 8_565 . ?
Ag1 Ag2 I1 65.90(7) . . ?
I2 Ag2 I3 101.99(8) 8_565 . ?
I2 Ag2 I3 101.99(8) . . ?
Ag1 Ag2 I3 55.19(6) 8_565 . ?
Ag1 Ag2 I3 55.19(6) . . ?
I1 Ag2 I3 87.12(8) . . ?
Ag2 I1 Ag1 56.33(5) . . ?
Ag2 I1 Ag1 56.33(5) . 8_565 ?
Ag1 I1 Ag1 83.13(7) . 8_565 ?
Ag2 I2 Ag1 61.81(7) . . ?
Ag1 I3 Ag1 93.27(8) 8_565 . ?
Ag1 I3 Ag2 55.11(5) 8_565 . ?
Ag1 I3 Ag2 55.11(5) . . ?
C1 N1 C5 118.5(16) . . ?
C1 N1 C9 121(2) . . ?
C5 N1 C9 120(2) . . ?
C6 N2 C6 126.7(19) 8_565 . ?
C6 N2 C11 116.6(10) 8_565 . ?
C6 N2 C11 116.6(10) . . ?
C13 N3 C4 126.1(13) . . ?
C13 N3 H3A 116.9 . . ?
C4 N3 H3A 116.9 . . ?
N1 C1 C2 120.3(18) . . ?
N1 C1 H1A 119.9 . . ?
C2 C1 H1A 119.9 . . ?
C1 C2 C3 122.3(17) . . ?
C1 C2 H2A 118.9 . . ?
C3 C2 H2A 118.9 . . ?
C2 C3 C4 117.2(16) . . ?
C2 C3 H3B 121.4 . . ?
C4 C3 H3B 121.4 . . ?
C5 C4 C3 118.7(15) . . ?
C5 C4 N3 119.1(14) . . ?
C3 C4 N3 121.3(15) . . ?
C4 C5 N1 122.8(16) . . ?
C4 C5 H5A 118.6 . . ?
N1 C5 H5A 118.6 . . ?
N2 C6 C7 117.7(14) . . ?
N2 C6 H6A 121.1 . . ?
C7 C6 H6A 121.1 . . ?
C8 C7 C6 118.6(14) . . ?
C8 C7 C13 124.5(15) . . ?
C6 C7 C13 116.8(13) . . ?
C7 C8 C7 121(2) 8_565 . ?
C7 C8 H8A 119.7 8_565 . ?
C7 C8 H8A 119.7 . . ?
C10 C9 N1 112(3) . . ?
C10 C9 H9A 124.0 . . ?
N1 C9 H9A 124.0 . . ?
C9 C10 H10A 109.5 . . ?
C9 C10 H10B 109.5 . . ?
H10A C10 H10B 109.5 . . ?
C9 C10 H10C 109.5 . . ?
H10A C10 H10C 109.5 . . ?
H10B C10 H10C 109.5 . . ?
N2 C11 C12 111(2) . . ?
O1 C13 N3 125.6(14) . . ?
O1 C13 C7 120.8(14) . . ?
N3 C13 C7 113.4(13) . . ?

loop_
_geom_bond_atom_site_label_1
_geom_bond_atom_site_label_2
_geom_bond_distance
_geom_bond_site_symmetry_2
_geom_bond_publ_flag
Ag1 I4 2.690(2) . ?
Ag1 Ag2 2.888(2) . ?
Ag1 I3 2.891(2) . ?
Ag1 I2 2.917(2) . ?
Ag1 I1 3.168(2) . ?
Ag2 I2 2.6937(14) 8_565 ?
Ag2 I2 2.6937(14) . ?
Ag2 Ag1 2.888(2) 8_565 ?
Ag2 I1 2.936(3) . ?
Ag2 I3 3.302(4) . ?
I1 Ag1 3.168(2) 8_565 ?
I3 Ag1 2.891(2) 8_565 ?
N1 C1 1.34(2) . ?
N1 C5 1.37(2) . ?
N1 C9 1.43(3) . ?
N2 C6 1.325(17) 8_565 ?
N2 C6 1.325(17) . ?
N2 C11 1.50(3) . ?
N3 C13 1.346(19) . ?
N3 C4 1.401(18) . ?
N3 H3A 0.8600 . ?
O1 C13 1.196(19) . ?
C1 C2 1.35(3) . ?
C1 H1A 0.9300 . ?
C2 C3 1.37(2) . ?
C2 H2A 0.9300 . ?
C3 C4 1.40(2) . ?
C3 H3B 0.9300 . ?
C4 C5 1.34(2) . ?
C5 H5A 0.9300 . ?
C6 C7 1.40(2) . ?
C6 H6A 0.9300 . ?
C7 C8 1.394(19) . ?
C7 C13 1.518(19) . ?
C8 C7 1.394(19) 8_565 ?
C8 H8A 0.9300 . ?
C9 C10 1.34(5) . ?
C9 H9A 0.9300 . ?
C10 H10A 0.9600 . ?
C10 H10B 0.9600 . ?
C10 H10C 0.9600 . ?
C11 C12 1.57(5) . ?
